data_4100276
loop_
_publ_author_name
'Kleigrewe, Nina'
'Steffen, Winfried'
'Bl\"omker, Tobias'
'Kehr, Gerald'
'Fr\"ohlich, Roland'
'Wibbeling, Birgit'
'Erker, Gerhard'
'Wasilke, Julia-Christina'
'Wu, Guang'
'Bazan, Guillermo C.'

_publ_section_title
;
 Chelate Bis(imino)pyridine Cobalt Complexes: Synthesis, Reduction,
 and Evidence for the Generation of Ethene Polymerization Catalysts by
 Li^+^ Cation Activation
;
_journal_coden_ASTM JACSAT
_journal_issue 40
_journal_name_full 'Journal of the American Chemical Society'
_journal_page_first 13955
_journal_page_last 13968
_journal_paper_doi 10.1021/ja052129k
_journal_volume 127
_journal_year 2005
_chemical_formula_sum 'C46 H53 Cl2 Co N3 O'
_chemical_formula_weight 793.74
_space_group_IT_number 4
_symmetry_cell_setting monoclinic
_symmetry_space_group_name_Hall 'P 2yb'
_symmetry_space_group_name_H-M 'P 1 21 1'
_cell_angle_alpha 90.00
_cell_angle_beta 113.02(1)
_cell_angle_gamma 90.00
_cell_formula_units_Z 2
_cell_length_a 9.439(1)
_cell_length_b 25.767(1)
_cell_length_c 9.547(1)
_cell_measurement_temperature 198(2)
_cell_volume 2137.1(3)
_diffrn_ambient_temperature 198(2)
_exptl_crystal_density_diffrn 1.234
_cod_depositor_comments
;
 Updated bibliographic information.

 Antanas Vaitkus,
 2019-10-02
;
_cod_original_sg_symbol_H-M P21
_cod_database_code 4100276

loop_
_symmetry_equiv_pos_as_xyz
'x, y, z'
'-x, y+1/2, -z'

loop_
_atom_site_label
_atom_site_type_symbol
_atom_site_fract_x
_atom_site_fract_y
_atom_site_fract_z
_atom_site_U_iso_or_equiv
_atom_site_adp_type
_atom_site_occupancy
_atom_site_symmetry_multiplicity
_atom_site_calc_flag
_atom_site_refinement_flags
_atom_site_disorder_assembly
_atom_site_disorder_group
Co Co 0.40821(5) 0.549320(19) 0.66202(4) 0.03166(12) Uani 1 1 d . . .
Cl1 Cl 0.44828(14) 0.58419(5) 0.88829(10) 0.0545(3) Uani 1 1 d . . .
Cl2 Cl 0.19502(10) 0.49984(4) 0.53214(11) 0.0463(2) Uani 1 1 d . . .
N1 N 0.3312(3) 0.62168(12) 0.5237(3) 0.0314(6) Uani 1 1 d . . .
C11 C 0.2834(4) 0.66857(15) 0.5738(4) 0.0356(8) Uani 1 1 d . . .
C12 C 0.1326(5) 0.67282(17) 0.5699(4) 0.0425(9) Uani 1 1 d . . .
C13 C 0.0936(6) 0.71895(19) 0.6215(5) 0.0524(11) Uani 1 1 d . . .
H13 H -0.0081 0.7232 0.6171 0.063 Uiso 1 1 calc R . .
C14 C 0.1975(6) 0.75834(18) 0.6783(5) 0.0538(11) Uani 1 1 d . . .
H14 H 0.1679 0.7893 0.7139 0.065 Uiso 1 1 calc R . .
C15 C 0.3441(6) 0.75331(18) 0.6839(5) 0.0521(10) Uani 1 1 d . . .
H15 H 0.4151 0.7810 0.7234 0.062 Uiso 1 1 calc R . .
C16 C 0.3919(5) 0.70815(17) 0.6327(4) 0.0450(9) Uani 1 1 d . . .
C17 C 0.0169(5) 0.6284(2) 0.5155(6) 0.0550(11) Uani 1 1 d . . .
H17 H 0.0585 0.6020 0.4646 0.066 Uiso 1 1 calc R . .
C18 C -0.1424(5) 0.6459(3) 0.3999(7) 0.0762(16) Uani 1 1 d . . .
H18A H -0.1896 0.6694 0.4500 0.114 Uiso 1 1 calc R . .
H18B H -0.2086 0.6155 0.3615 0.114 Uiso 1 1 calc R . .
H18C H -0.1302 0.6639 0.3149 0.114 Uiso 1 1 calc R . .
C19 C -0.0002(7) 0.6022(3) 0.6531(8) 0.0816(18) Uani 1 1 d . . .
H19A H 0.1011 0.5909 0.7255 0.122 Uiso 1 1 calc R . .
H19B H -0.0684 0.5721 0.6185 0.122 Uiso 1 1 calc R . .
H19C H -0.0441 0.6270 0.7028 0.122 Uiso 1 1 calc R . .
C20 C 0.5571(5) 0.7045(2) 0.6467(6) 0.0634(13) Uani 1 1 d . . .
H20 H 0.5684 0.6708 0.6002 0.076 Uiso 1 1 calc R . .
C21 C 0.6680(7) 0.7035(3) 0.8137(8) 0.104(2) Uani 1 1 d . . .
H21A H 0.6706 0.7378 0.8589 0.155 Uiso 1 1 calc R . .
H21B H 0.7714 0.6944 0.8207 0.155 Uiso 1 1 calc R . .
H21C H 0.6333 0.6777 0.8686 0.155 Uiso 1 1 calc R . .
C22 C 0.5963(7) 0.7477(3) 0.5592(8) 0.0811(18) Uani 1 1 d . . .
H22A H 0.5291 0.7452 0.4511 0.122 Uiso 1 1 calc R . .
H22B H 0.7039 0.7444 0.5714 0.122 Uiso 1 1 calc R . .
H22C H 0.5812 0.7814 0.5989 0.122 Uiso 1 1 calc R . .
C2 C 0.3481(4) 0.61999(14) 0.3952(4) 0.0314(7) Uani 1 1 d . . .
C201 C 0.3012(4) 0.66065(15) 0.2767(4) 0.0347(7) Uani 1 1 d . . .
C202 C 0.1536(4) 0.68099(16) 0.2242(4) 0.0405(9) Uani 1 1 d . . .
H202 H 0.0835 0.6698 0.2673 0.049 Uiso 1 1 calc R . .
C203 C 0.1082(6) 0.7179(2) 0.1082(5) 0.0561(12) Uani 1 1 d . . .
H203 H 0.0073 0.7320 0.0722 0.067 Uiso 1 1 calc R . .
C204 C 0.2099(7) 0.7338(2) 0.0461(5) 0.0696(15) Uani 1 1 d . . .
H204 H 0.1778 0.7586 -0.0340 0.084 Uiso 1 1 calc R . .
C205 C 0.3559(7) 0.7146(2) 0.0970(6) 0.0691(15) Uani 1 1 d . . .
H205 H 0.4250 0.7263 0.0533 0.083 Uiso 1 1 calc R . .
C206 C 0.4036(5) 0.67796(18) 0.2132(5) 0.0503(10) Uani 1 1 d . . .
H206 H 0.5056 0.6647 0.2493 0.060 Uiso 1 1 calc R . .
C3 C 0.4252(4) 0.57241(14) 0.3703(4) 0.0317(7) Uani 1 1 d . . .
N4 N 0.4897(3) 0.54248(12) 0.4935(3) 0.0298(6) Uani 1 1 d . . .
C5 C 0.4355(4) 0.55932(15) 0.2336(4) 0.0368(9) Uani 1 1 d . . .
H5 H 0.3882 0.5804 0.1459 0.044 Uiso 1 1 calc R . .
C6 C 0.5157(4) 0.51521(17) 0.2272(4) 0.0422(9) Uani 1 1 d . . .
H6 H 0.5251 0.5058 0.1350 0.051 Uiso 1 1 calc R . .
C7 C 0.5826(4) 0.48469(17) 0.3564(4) 0.0385(8) Uani 1 1 d . . .
H7 H 0.6379 0.4542 0.3537 0.046 Uiso 1 1 calc R . .
C8 C 0.5671(4) 0.49955(14) 0.4892(4) 0.0314(7) Uani 1 1 d . . .
C9 C 0.6327(4) 0.47044(14) 0.6354(3) 0.0301(7) Uani 1 1 d . . .
C901 C 0.7380(4) 0.42640(15) 0.6418(4) 0.0332(7) Uani 1 1 d . . .
C902 C 0.6968(5) 0.37575(16) 0.6616(4) 0.0420(9) Uani 1 1 d . . .
H902 H 0.6070 0.3696 0.6811 0.050 Uiso 1 1 calc R . .
C903 C 0.7876(5) 0.33416(18) 0.6528(5) 0.0527(11) Uani 1 1 d . . .
H903 H 0.7594 0.2997 0.6664 0.063 Uiso 1 1 calc R . .
C904 C 0.9173(5) 0.34281(19) 0.6245(5) 0.0514(11) Uani 1 1 d . . .
H904 H 0.9789 0.3144 0.6189 0.062 Uiso 1 1 calc R . .
C905 C 0.9586(4) 0.39264(19) 0.6041(4) 0.0471(10) Uani 1 1 d . . .
H905 H 1.0487 0.3984 0.5847 0.056 Uiso 1 1 calc R . .
C906 C 0.8690(4) 0.43456(16) 0.6118(4) 0.0391(8) Uani 1 1 d . . .
H906 H 0.8974 0.4688 0.5965 0.047 Uiso 1 1 calc R . .
N10 N 0.5916(3) 0.48549(11) 0.7426(3) 0.0294(6) Uani 1 1 d . . .
C111 C 0.6605(4) 0.46253(15) 0.8905(4) 0.0313(7) Uani 1 1 d . . .
C112 C 0.5851(4) 0.42264(16) 0.9340(4) 0.0361(8) Uani 1 1 d . . .
C113 C 0.6591(5) 0.40155(18) 1.0796(4) 0.0427(9) Uani 1 1 d . . .
H113 H 0.6120 0.3736 1.1099 0.051 Uiso 1 1 calc R . .
C114 C 0.7982(5) 0.4203(2) 1.1798(4) 0.0477(10) Uani 1 1 d . . .
H114 H 0.8468 0.4050 1.2777 0.057 Uiso 1 1 calc R . .
C115 C 0.8668(4) 0.46129(19) 1.1380(4) 0.0443(10) Uani 1 1 d . . .
H115 H 0.9610 0.4749 1.2092 0.053 Uiso 1 1 calc R . .
C116 C 0.8013(4) 0.48311(15) 0.9943(4) 0.0359(8) Uani 1 1 d . . .
C117 C 0.4248(4) 0.40538(17) 0.8372(4) 0.0424(9) Uani 1 1 d . . .
H117 H 0.4015 0.4170 0.7305 0.051 Uiso 1 1 calc R . .
C118 C 0.3135(5) 0.4334(2) 0.8931(5) 0.0503(10) Uani 1 1 d . . .
H11A H 0.3434 0.4266 1.0020 0.076 Uiso 1 1 calc R . .
H11B H 0.2087 0.4206 0.8368 0.076 Uiso 1 1 calc R . .
H11C H 0.3171 0.4708 0.8765 0.076 Uiso 1 1 calc R . .
C119 C 0.3991(6) 0.3467(2) 0.8339(6) 0.0618(12) Uani 1 1 d . . .
H11D H 0.4800 0.3290 0.8119 0.093 Uiso 1 1 calc R . .
H11E H 0.2984 0.3383 0.7547 0.093 Uiso 1 1 calc R . .
H11F H 0.4025 0.3352 0.9331 0.093 Uiso 1 1 calc R . .
C120 C 0.8830(5) 0.52868(18) 0.9547(5) 0.0489(10) Uani 1 1 d . . .
H120 H 0.8240 0.5382 0.8457 0.059 Uiso 1 1 calc R . .
C121 C 0.8857(7) 0.5755(2) 1.0530(8) 0.0832(18) Uani 1 1 d . . .
H12A H 0.9338 0.5659 1.1607 0.125 Uiso 1 1 calc R . .
H12B H 0.7801 0.5874 1.0292 0.125 Uiso 1 1 calc R . .
H12C H 0.9450 0.6036 1.0322 0.125 Uiso 1 1 calc R . .
C122 C 1.0455(5) 0.5138(3) 0.9745(7) 0.0781(17) Uani 1 1 d . . .
H12D H 1.0967 0.5439 0.9524 0.117 Uiso 1 1 calc R . .
H12E H 1.0413 0.4855 0.9045 0.117 Uiso 1 1 calc R . .
H12F H 1.1032 0.5025 1.0795 0.117 Uiso 1 1 calc R . .
O101 O 1.0893(8) 0.3296(4) 1.3134(11) 0.199(4) Uani 1 1 d . . .
C102 C 1.1495(14) 0.3562(4) 1.2508(19) 0.182(7) Uani 1 1 d . . .
C103 C 1.0856(8) 0.3516(3) 1.0718(8) 0.095(2) Uani 1 1 d . . .
H10A H 0.9973 0.3280 1.0363 0.143 Uiso 1 1 calc R . .
H10B H 1.1665 0.3381 1.0416 0.143 Uiso 1 1 calc R . .
H10C H 1.0533 0.3860 1.0263 0.143 Uiso 1 1 calc R . .
C104 C 1.2691(10) 0.3872(4) 1.3066(12) 0.151(5) Uani 1 1 d . . .
H10D H 1.3039 0.3886 1.4177 0.226 Uiso 1 1 calc R . .
H10E H 1.2400 0.4221 1.2642 0.226 Uiso 1 1 calc R . .
H10F H 1.3525 0.3740 1.2797 0.226 Uiso 1 1 calc R . .

loop_
_atom_site_aniso_label
_atom_site_aniso_U_11
_atom_site_aniso_U_22
_atom_site_aniso_U_33
_atom_site_aniso_U_23
_atom_site_aniso_U_13
_atom_site_aniso_U_12
Co 0.0366(2) 0.0380(2) 0.0231(2) 0.0022(2) 0.01459(16) 0.0032(2)
Cl1 0.0870(8) 0.0546(6) 0.0261(4) 0.0010(4) 0.0265(5) 0.0136(5)
Cl2 0.0391(5) 0.0487(6) 0.0474(5) 0.0010(4) 0.0130(4) -0.0033(4)
N1 0.0336(14) 0.0338(16) 0.0275(14) 0.0005(12) 0.0128(11) 0.0050(12)
C11 0.047(2) 0.038(2) 0.0243(16) 0.0066(14) 0.0175(14) 0.0102(16)
C12 0.049(2) 0.049(2) 0.038(2) 0.0053(18) 0.0269(17) 0.0084(18)
C13 0.069(3) 0.055(3) 0.047(2) 0.012(2) 0.038(2) 0.022(2)
C14 0.080(3) 0.042(3) 0.046(2) 0.004(2) 0.032(2) 0.018(2)
C15 0.069(3) 0.037(2) 0.050(2) -0.0032(19) 0.023(2) 0.004(2)
C16 0.050(2) 0.041(2) 0.037(2) -0.0021(17) 0.0103(16) 0.0040(17)
C17 0.046(2) 0.054(3) 0.079(3) 0.001(2) 0.039(2) 0.005(2)
C18 0.045(3) 0.086(4) 0.099(4) -0.013(3) 0.030(3) 0.001(3)
C19 0.087(4) 0.075(4) 0.111(5) 0.015(4) 0.069(4) 0.002(3)
C20 0.048(2) 0.044(3) 0.087(4) -0.016(3) 0.015(2) -0.001(2)
C21 0.057(3) 0.094(5) 0.121(6) -0.008(4) -0.008(3) 0.002(3)
C22 0.064(3) 0.069(4) 0.120(5) -0.024(4) 0.046(3) -0.012(3)
C2 0.0288(15) 0.038(2) 0.0283(16) 0.0058(14) 0.0117(12) 0.0018(13)
C201 0.0404(18) 0.038(2) 0.0244(16) 0.0059(15) 0.0112(13) 0.0029(15)
C202 0.044(2) 0.045(2) 0.0279(17) -0.0029(16) 0.0096(15) 0.0044(16)
C203 0.068(3) 0.057(3) 0.034(2) 0.008(2) 0.0100(19) 0.024(2)
C204 0.122(5) 0.046(3) 0.045(2) 0.017(2) 0.036(3) 0.025(3)
C205 0.102(4) 0.057(3) 0.070(3) 0.024(3) 0.057(3) 0.013(3)
C206 0.060(3) 0.051(3) 0.049(2) 0.014(2) 0.032(2) 0.010(2)
C3 0.0307(16) 0.0369(19) 0.0271(16) 0.0053(14) 0.0108(13) 0.0023(13)
N4 0.0330(13) 0.0357(17) 0.0221(12) 0.0034(12) 0.0123(10) 0.0045(12)
C5 0.0414(17) 0.046(3) 0.0224(14) 0.0068(15) 0.0120(13) 0.0056(16)
C6 0.053(2) 0.055(3) 0.0201(16) 0.0049(16) 0.0167(15) 0.0129(18)
C7 0.0429(19) 0.044(2) 0.0286(17) 0.0010(15) 0.0142(15) 0.0105(16)
C8 0.0322(15) 0.0348(18) 0.0264(15) 0.0014(14) 0.0107(12) 0.0043(14)
C9 0.0317(16) 0.0351(19) 0.0222(15) 0.0010(13) 0.0089(12) 0.0017(13)
C901 0.0363(17) 0.038(2) 0.0237(16) 0.0012(14) 0.0100(13) 0.0078(14)
C902 0.048(2) 0.041(2) 0.0377(19) -0.0013(17) 0.0183(17) 0.0042(17)
C903 0.064(3) 0.037(2) 0.052(2) -0.0024(19) 0.017(2) 0.0083(19)
C904 0.051(2) 0.056(3) 0.040(2) -0.011(2) 0.0094(17) 0.018(2)
C905 0.037(2) 0.062(3) 0.040(2) -0.007(2) 0.0127(16) 0.0090(18)
C906 0.0384(18) 0.043(2) 0.0372(19) -0.0014(17) 0.0161(15) 0.0053(16)
N10 0.0284(13) 0.0355(16) 0.0243(13) -0.0006(12) 0.0104(10) 0.0008(11)
C111 0.0313(16) 0.040(2) 0.0237(15) 0.0007(14) 0.0120(13) 0.0087(14)
C112 0.0386(18) 0.042(2) 0.0327(18) 0.0038(16) 0.0189(15) 0.0071(15)
C113 0.047(2) 0.051(2) 0.0359(19) 0.0143(18) 0.0232(17) 0.0131(18)
C114 0.045(2) 0.072(3) 0.0262(18) 0.0141(19) 0.0138(15) 0.016(2)
C115 0.0388(19) 0.068(3) 0.0231(17) -0.0013(18) 0.0094(14) 0.0094(18)
C116 0.0339(17) 0.043(2) 0.0276(16) -0.0021(15) 0.0087(13) 0.0034(15)
C117 0.0415(19) 0.049(2) 0.038(2) 0.0030(17) 0.0160(16) -0.0031(17)
C118 0.037(2) 0.067(3) 0.048(2) 0.003(2) 0.0179(17) -0.0042(19)
C119 0.067(3) 0.052(3) 0.070(3) 0.002(2) 0.032(2) -0.005(2)
C120 0.043(2) 0.056(3) 0.037(2) -0.0009(18) 0.0051(16) -0.0099(18)
C121 0.086(4) 0.053(3) 0.101(5) -0.015(3) 0.025(3) -0.013(3)
C122 0.048(3) 0.110(5) 0.078(3) 0.013(3) 0.027(2) -0.013(3)
O101 0.145(6) 0.215(9) 0.286(10) 0.143(8) 0.138(7) 0.067(6)
C102 0.165(9) 0.120(7) 0.359(18) 0.144(10) 0.212(12) 0.089(7)
C103 0.107(5) 0.085(5) 0.112(5) -0.036(4) 0.062(4) -0.040(4)
C104 0.087(5) 0.145(9) 0.188(10) 0.099(8) 0.020(6) 0.003(6)

loop_
_geom_bond_atom_site_label_1
_geom_bond_atom_site_label_2
_geom_bond_distance
_geom_bond_site_symmetry_2
_geom_bond_publ_flag
Co N4 2.044(2) . ?
Co Cl1 2.2311(10) . ?
Co N1 2.235(3) . ?
Co N10 2.292(3) . ?
Co Cl2 2.2937(11) . ?
N1 C2 1.298(4) . ?
N1 C11 1.436(5) . ?
C11 C16 1.398(6) . ?
C11 C12 1.413(5) . ?
C12 C13 1.390(6) . ?
C12 C17 1.527(6) . ?
C13 C14 1.368(7) . ?
C14 C15 1.370(7) . ?
C15 C16 1.403(6) . ?
C16 C20 1.515(6) . ?
C17 C19 1.540(7) . ?
C17 C18 1.544(7) . ?
C20 C22 1.523(8) . ?
C20 C21 1.528(8) . ?
C2 C201 1.477(5) . ?
C2 C3 1.492(5) . ?
C201 C202 1.385(5) . ?
C201 C206 1.401(5) . ?
C202 C203 1.395(6) . ?
C203 C204 1.373(8) . ?
C204 C205 1.362(8) . ?
C205 C206 1.390(7) . ?
C3 N4 1.337(4) . ?
C3 C5 1.388(5) . ?
N4 C8 1.335(4) . ?
C5 C6 1.380(5) . ?
C6 C7 1.389(5) . ?
C7 C8 1.386(5) . ?
C8 C9 1.489(5) . ?
C9 N10 1.288(4) . ?
C9 C901 1.494(5) . ?
C901 C906 1.390(5) . ?
C901 C902 1.396(6) . ?
C902 C903 1.395(6) . ?
C903 C904 1.372(7) . ?
C904 C905 1.377(7) . ?
C905 C906 1.392(6) . ?
N10 C111 1.432(4) . ?
C111 C112 1.402(5) . ?
C111 C116 1.414(5) . ?
C112 C113 1.398(5) . ?
C112 C117 1.499(5) . ?
C113 C114 1.375(6) . ?
C114 C115 1.378(6) . ?
C115 C116 1.385(5) . ?
C116 C120 1.531(6) . ?
C117 C119 1.529(7) . ?
C117 C118 1.533(6) . ?
C120 C122 1.519(6) . ?
C120 C121 1.523(7) . ?
O101 C102 1.189(9) . ?
C102 C104 1.313(16) . ?
C102 C103 1.579(17) . ?
